data_4026434
loop_
_publ_author_name
'Alexander F. Khlebnikov'
'Mikhail S. Novikov'
'Petr P. Petrovskii'
'Helen Stoeckli-Evans'

_publ_section_title
;
 An Aza Cyclopropylcarbinyl-Homoallyl Radical Rearrangement-Radical
 Cyclization Cascade. Synthesis of Dibenzoimidazoazepine and Oxazepine
 Derivatives
;
_journal_name_full 'Journal of Organic Chemistry'
_journal_page_first 5384
_journal_page_last 5391
_journal_paper_doi 10.1021/jo200788k
_journal_volume 76
_journal_year 2011
_chemical_formula_moiety 'C28 H20 N2, 0.5(C H4 O)'
_chemical_formula_sum 'C28.5 H22 N2 O0.5'
_chemical_formula_weight 400.48
_space_group_IT_number 2
_symmetry_cell_setting triclinic
_symmetry_space_group_name_Hall '-P 1'
_symmetry_space_group_name_H-M 'P -1'
_atom_sites_solution_hydrogens geom
_atom_sites_solution_primary direct
_atom_sites_solution_secondary difmap
_audit_creation_method SHELXL-97
_cell_angle_alpha 94.163(7)
_cell_angle_beta 100.662(6)
_cell_angle_gamma 103.469(6)
_cell_formula_units_Z 2
_cell_length_a 8.7677(6)
_cell_length_b 9.8535(8)
_cell_length_c 13.3542(11)
_cell_measurement_reflns_used 6131
_cell_measurement_temperature 173(2)
_cell_measurement_theta_max 26.02
_cell_measurement_theta_min 1.56
_cell_volume 1094.49(15)
_computing_cell_refinement 'X-Area V1.52'
_computing_data_collection 'X-Area V1.52 (Stoe & Cie, 2009)'
_computing_data_reduction 'X-RED32 V1.48 (Stoe & Cie, 2009)'
_computing_molecular_graphics 'PLATON  (Spek, 2009)'
_computing_publication_material 'SHELXL-97 & PLATON'
_computing_structure_refinement 'SHELXL-97 (Sheldrick, 2008)'
_computing_structure_solution 'SHELXS-97 (Sheldrick, 2008)'
_diffrn_ambient_temperature 173(2)
_diffrn_detector 'image plate (34 cm diameter)'
_diffrn_detector_type STOE
_diffrn_measured_fraction_theta_full 0.990
_diffrn_measured_fraction_theta_max 0.986
_diffrn_measurement_device '2-circle goniometer'
_diffrn_measurement_device_type 'STOE IPDS 2'
_diffrn_measurement_method '\f + \w scans'
_diffrn_radiation_monochromator graphite
_diffrn_radiation_source 'fine-focus sealed tube'
_diffrn_radiation_type MoK\a
_diffrn_radiation_wavelength 0.71073
_diffrn_reflns_av_R_equivalents 0.0645
_diffrn_reflns_av_sigmaI/netI 0.0727
_diffrn_reflns_limit_h_max 10
_diffrn_reflns_limit_h_min -10
_diffrn_reflns_limit_k_max 11
_diffrn_reflns_limit_k_min -11
_diffrn_reflns_limit_l_max 14
_diffrn_reflns_limit_l_min -16
_diffrn_reflns_number 9419
_diffrn_reflns_theta_full 25.00
_diffrn_reflns_theta_max 25.65
_diffrn_reflns_theta_min 1.56
_diffrn_source 'sealed X-ray tube, 12 x 0.4 mm long-fine focus'
_diffrn_standards_decay_% 0
_diffrn_standards_number 0
_exptl_absorpt_coefficient_mu 0.073
_exptl_absorpt_correction_type none
_exptl_crystal_colour colourless
_exptl_crystal_density_diffrn 1.215
_exptl_crystal_description rod
_exptl_crystal_F_000 422
_exptl_crystal_size_max 0.40
_exptl_crystal_size_mid 0.22
_exptl_crystal_size_min 0.19
_platon_squeeze_details
;
Equated to 0.5CH3OH molecule of solvent per molecule of AK7
;
_refine_diff_density_max 0.147
_refine_diff_density_min -0.173
_refine_diff_density_rms 0.041
_refine_ls_extinction_coef 0.0091(17)
_refine_ls_extinction_expression Fc^*^=kFc[1+0.001xFc^2^\l^3^/sin(2\q)]^-1/4^
_refine_ls_extinction_method SHELXL
_refine_ls_goodness_of_fit_ref 0.915
_refine_ls_hydrogen_treatment constr
_refine_ls_matrix_type full
_refine_ls_number_parameters 281
_refine_ls_number_reflns 4066
_refine_ls_number_restraints 0
_refine_ls_restrained_S_all 0.915
_refine_ls_R_factor_all 0.0845
_refine_ls_R_factor_gt 0.0474
_refine_ls_shift/su_max 0.000
_refine_ls_shift/su_mean 0.000
_refine_ls_structure_factor_coef Fsqd
_refine_ls_weighting_details 'calc w=1/[\s^2^(Fo^2^)+(0.0503P)^2^] where P=(Fo^2^+2Fc^2^)/3'
_refine_ls_weighting_scheme calc
_refine_ls_wR_factor_gt 0.0959
_refine_ls_wR_factor_ref 0.1062
_reflns_number_gt 2566
_reflns_number_total 4066
_reflns_threshold_expression I>2\s(I)
_cod_data_source_file jo200788k_si_001_4.cif
_cod_data_source_block 6b
_cod_original_formula_sum 'C28.50 H22 N2 O0.50'
_cod_database_code 4026434

loop_
_symmetry_equiv_pos_as_xyz
'x, y, z'
'-x, -y, -z'

loop_
_atom_site_label
_atom_site_type_symbol
_atom_site_fract_x
_atom_site_fract_y
_atom_site_fract_z
_atom_site_U_iso_or_equiv
_atom_site_adp_type
_atom_site_occupancy
_atom_site_symmetry_multiplicity
_atom_site_calc_flag
_atom_site_refinement_flags
O1 O 0.69880(16) 0.56834(14) 0.32731(10) 0.0383(3) Uani 1 1 d .
N1 N 0.89688(19) 0.45457(15) 0.21646(11) 0.0316(4) Uani 1 1 d .
N2 N 0.88535(18) 0.23199(16) 0.25397(12) 0.0314(4) Uani 1 1 d .
C1 C 0.8234(2) 0.65658(19) 0.29265(14) 0.0334(5) Uani 1 1 d .
C2 C 0.9154(2) 0.60155(19) 0.23457(14) 0.0314(4) Uani 1 1 d .
C3 C 0.8686(2) 0.35392(19) 0.28347(14) 0.0288(4) Uani 1 1 d .
C4 C 0.9448(2) 0.23932(18) 0.15733(14) 0.0303(4) Uani 1 1 d .
C5 C 0.9259(2) 0.38470(18) 0.12372(14) 0.0302(4) Uani 1 1 d .
H5 H 1.0250 0.4386 0.1037 0.036 Uiso 1 1 calc R
C6 C 0.7838(2) 0.34979(19) 0.03491(14) 0.0312(4) Uani 1 1 d .
C7 C 0.7334(2) 0.20546(19) 0.00477(14) 0.0322(5) Uani 1 1 d .
C8 C 0.8301(2) 0.12629(19) 0.07231(15) 0.0338(5) Uani 1 1 d .
H8A H 0.8918 0.0790 0.0325 0.041 Uiso 1 1 calc R
H8B H 0.7593 0.0546 0.1027 0.041 Uiso 1 1 calc R
C9 C 0.6097(3) 0.1525(2) -0.07989(15) 0.0410(5) Uani 1 1 d .
H9 H 0.5750 0.0542 -0.1014 0.049 Uiso 1 1 calc R
C10 C 0.5372(3) 0.2447(2) -0.13271(17) 0.0484(6) Uani 1 1 d .
H10 H 0.4537 0.2090 -0.1914 0.058 Uiso 1 1 calc R
C11 C 0.5847(3) 0.3884(2) -0.10125(17) 0.0478(6) Uani 1 1 d .
H11 H 0.5324 0.4499 -0.1376 0.057 Uiso 1 1 calc R
C12 C 0.7082(3) 0.4417(2) -0.01696(15) 0.0385(5) Uani 1 1 d .
H12 H 0.7410 0.5398 0.0053 0.046 Uiso 1 1 calc R
C13 C 1.1179(2) 0.22973(18) 0.17513(15) 0.0303(4) Uani 1 1 d .
C14 C 1.2099(2) 0.2381(2) 0.27318(16) 0.0386(5) Uani 1 1 d .
H14 H 1.1630 0.2467 0.3312 0.046 Uiso 1 1 calc R
C15 C 1.3697(3) 0.2339(2) 0.28720(18) 0.0484(6) Uani 1 1 d .
H15 H 1.4306 0.2391 0.3547 0.058 Uiso 1 1 calc R
C16 C 1.4405(3) 0.2223(2) 0.20431(19) 0.0489(6) Uani 1 1 d .
H16 H 1.5495 0.2186 0.2143 0.059 Uiso 1 1 calc R
C17 C 1.3520(3) 0.2161(2) 0.10654(19) 0.0466(6) Uani 1 1 d .
H17 H 1.4010 0.2106 0.0491 0.056 Uiso 1 1 calc R
C18 C 1.1916(3) 0.2179(2) 0.09189(16) 0.0381(5) Uani 1 1 d .
H18 H 1.1310 0.2109 0.0241 0.046 Uiso 1 1 calc R
C19 C 0.8214(2) 0.38172(19) 0.38156(14) 0.0313(4) Uani 1 1 d .
C20 C 0.7447(2) 0.4857(2) 0.40224(15) 0.0343(5) Uani 1 1 d .
C21 C 0.6969(2) 0.5037(2) 0.49430(16) 0.0420(5) Uani 1 1 d .
H21 H 0.6466 0.5768 0.5073 0.050 Uiso 1 1 calc R
C22 C 0.7231(3) 0.4144(2) 0.56730(17) 0.0482(6) Uani 1 1 d .
H22 H 0.6899 0.4257 0.6305 0.058 Uiso 1 1 calc R
C23 C 0.7974(3) 0.3087(2) 0.54839(16) 0.0446(5) Uani 1 1 d .
H23 H 0.8142 0.2466 0.5982 0.053 Uiso 1 1 calc R
C24 C 0.8473(2) 0.2935(2) 0.45686(14) 0.0371(5) Uani 1 1 d .
H24 H 0.9001 0.2218 0.4449 0.044 Uiso 1 1 calc R
C25 C 1.0266(2) 0.6966(2) 0.19360(14) 0.0366(5) Uani 1 1 d .
H25 H 1.0911 0.6621 0.1532 0.044 Uiso 1 1 calc R
C26 C 1.0431(3) 0.8398(2) 0.21149(15) 0.0403(5) Uani 1 1 d .
H26 H 1.1171 0.9025 0.1819 0.048 Uiso 1 1 calc R
C27 C 0.9531(3) 0.8928(2) 0.27202(16) 0.0433(5) Uani 1 1 d .
H27 H 0.9667 0.9913 0.2855 0.052 Uiso 1 1 calc R
C28 C 0.8424(3) 0.7999(2) 0.31281(16) 0.0390(5) Uani 1 1 d .
H28 H 0.7798 0.8348 0.3545 0.047 Uiso 1 1 calc R

loop_
_atom_site_aniso_label
_atom_site_aniso_U_11
_atom_site_aniso_U_22
_atom_site_aniso_U_33
_atom_site_aniso_U_23
_atom_site_aniso_U_13
_atom_site_aniso_U_12
O1 0.0313(8) 0.0410(8) 0.0438(8) 0.0059(7) 0.0077(6) 0.0110(6)
N1 0.0402(10) 0.0282(8) 0.0267(9) 0.0027(7) 0.0083(7) 0.0085(7)
N2 0.0310(9) 0.0325(9) 0.0329(9) 0.0067(7) 0.0105(7) 0.0082(7)
C1 0.0313(11) 0.0351(11) 0.0323(11) 0.0047(9) 0.0020(8) 0.0088(8)
C2 0.0386(12) 0.0289(10) 0.0256(10) 0.0025(8) 0.0027(8) 0.0095(8)
C3 0.0243(10) 0.0328(10) 0.0274(10) 0.0062(8) 0.0019(8) 0.0053(8)
C4 0.0323(11) 0.0289(10) 0.0301(10) 0.0048(8) 0.0077(8) 0.0071(8)
C5 0.0341(11) 0.0286(10) 0.0304(10) 0.0040(8) 0.0114(8) 0.0092(8)
C6 0.0351(11) 0.0366(11) 0.0253(10) 0.0064(8) 0.0108(8) 0.0117(8)
C7 0.0318(11) 0.0363(11) 0.0296(10) 0.0007(8) 0.0094(9) 0.0094(8)
C8 0.0336(11) 0.0301(10) 0.0344(11) 0.0023(8) 0.0018(9) 0.0061(8)
C9 0.0399(13) 0.0445(12) 0.0361(12) -0.0012(10) 0.0051(10) 0.0094(9)
C10 0.0476(14) 0.0595(15) 0.0352(12) 0.0008(11) -0.0041(10) 0.0190(11)
C11 0.0541(15) 0.0555(14) 0.0387(13) 0.0113(11) 0.0048(11) 0.0254(11)
C12 0.0466(13) 0.0406(12) 0.0320(11) 0.0078(9) 0.0093(10) 0.0162(10)
C13 0.0327(11) 0.0222(9) 0.0362(11) 0.0022(8) 0.0087(9) 0.0065(8)
C14 0.0321(12) 0.0424(12) 0.0379(12) -0.0033(9) 0.0052(9) 0.0067(9)
C15 0.0365(13) 0.0541(14) 0.0476(14) -0.0057(11) -0.0034(10) 0.0103(10)
C16 0.0295(12) 0.0441(13) 0.0701(17) -0.0070(11) 0.0108(11) 0.0073(9)
C17 0.0436(14) 0.0415(12) 0.0610(15) 0.0038(11) 0.0255(12) 0.0121(10)
C18 0.0420(13) 0.0383(11) 0.0376(12) 0.0061(9) 0.0123(9) 0.0132(9)
C19 0.0260(10) 0.0344(11) 0.0315(11) 0.0026(8) 0.0056(8) 0.0043(8)
C20 0.0265(10) 0.0379(11) 0.0332(11) 0.0006(9) 0.0028(8) 0.0012(8)
C21 0.0333(12) 0.0494(13) 0.0405(12) -0.0072(10) 0.0098(9) 0.0068(9)
C22 0.0436(14) 0.0647(15) 0.0326(12) -0.0018(11) 0.0140(10) 0.0035(11)
C23 0.0412(13) 0.0581(14) 0.0304(11) 0.0082(10) 0.0056(9) 0.0052(10)
C24 0.0330(12) 0.0444(12) 0.0321(11) 0.0057(9) 0.0045(9) 0.0076(9)
C25 0.0488(13) 0.0338(11) 0.0264(10) 0.0037(8) 0.0079(9) 0.0089(9)
C26 0.0559(14) 0.0305(11) 0.0326(11) 0.0065(9) 0.0068(10) 0.0084(9)
C27 0.0572(14) 0.0295(11) 0.0409(12) 0.0041(9) 0.0037(10) 0.0114(10)
C28 0.0433(13) 0.0365(11) 0.0383(12) 0.0005(9) 0.0036(10) 0.0173(9)

loop_
_atom_type_symbol
_atom_type_description
_atom_type_scat_dispersion_real
_atom_type_scat_dispersion_imag
_atom_type_scat_source
C C 0.0033 0.0016 'International Tables Vol C Tables 4.2.6.8 and 6.1.1.4'
H H 0.0000 0.0000 'International Tables Vol C Tables 4.2.6.8 and 6.1.1.4'
N N 0.0061 0.0033 'International Tables Vol C Tables 4.2.6.8 and 6.1.1.4'
O O 0.0106 0.0060 'International Tables Vol C Tables 4.2.6.8 and 6.1.1.4'

loop_
_geom_angle_atom_site_label_1
_geom_angle_atom_site_label_2
_geom_angle_atom_site_label_3
_geom_angle
C20 O1 C1 116.20(15)
C3 N1 C2 128.58(15)
C3 N1 C5 107.47(14)
C2 N1 C5 123.54(14)
C3 N2 C4 108.51(15)
C28 C1 C2 121.83(17)
C28 C1 O1 117.05(17)
C2 C1 O1 120.97(16)
C1 C2 C25 117.64(17)
C1 C2 N1 121.14(16)
C25 C2 N1 121.21(17)
N2 C3 N1 115.58(16)
N2 C3 C19 121.00(16)
N1 C3 C19 123.41(17)
N2 C4 C13 110.66(15)
N2 C4 C8 109.96(14)
C13 C4 C8 113.60(15)
N2 C4 C5 104.14(14)
C13 C4 C5 112.14(14)
C8 C4 C5 105.82(15)
N1 C5 C6 113.73(16)
N1 C5 C4 102.43(14)
C6 C5 C4 105.22(14)
N1 C5 H5 111.6
C6 C5 H5 111.6
C4 C5 H5 111.6
C7 C6 C12 120.84(19)
C7 C6 C5 110.83(17)
C12 C6 C5 128.30(18)
C9 C7 C6 119.74(19)
C9 C7 C8 128.41(18)
C6 C7 C8 111.84(17)
C7 C8 C4 105.26(15)
C7 C8 H8A 110.7
C4 C8 H8A 110.7
C7 C8 H8B 110.7
C4 C8 H8B 110.7
H8A C8 H8B 108.8
C10 C9 C7 119.2(2)
C10 C9 H9 120.4
C7 C9 H9 120.4
C9 C10 C11 121.1(2)
C9 C10 H10 119.4
C11 C10 H10 119.4
C12 C11 C10 119.9(2)
C12 C11 H11 120.1
C10 C11 H11 120.1
C11 C12 C6 119.2(2)
C11 C12 H12 120.4
C6 C12 H12 120.4
C14 C13 C18 117.83(19)
C14 C13 C4 122.06(17)
C18 C13 C4 120.05(18)
C15 C14 C13 120.8(2)
C15 C14 H14 119.6
C13 C14 H14 119.6
C16 C15 C14 120.6(2)
C16 C15 H15 119.7
C14 C15 H15 119.7
C15 C16 C17 119.5(2)
C15 C16 H16 120.3
C17 C16 H16 120.3
C16 C17 C18 120.2(2)
C16 C17 H17 119.9
C18 C17 H17 119.9
C17 C18 C13 121.1(2)
C17 C18 H18 119.5
C13 C18 H18 119.5
C20 C19 C24 117.62(17)
C20 C19 C3 124.05(18)
C24 C19 C3 118.24(18)
C21 C20 C19 121.7(2)
C21 C20 O1 116.73(19)
C19 C20 O1 121.28(17)
C20 C21 C22 119.5(2)
C20 C21 H21 120.3
C22 C21 H21 120.3
C23 C22 C21 120.1(2)
C23 C22 H22 119.9
C21 C22 H22 119.9
C24 C23 C22 119.8(2)
C24 C23 H23 120.1
C22 C23 H23 120.1
C23 C24 C19 121.2(2)
C23 C24 H24 119.4
C19 C24 H24 119.4
C26 C25 C2 120.68(19)
C26 C25 H25 119.7
C2 C25 H25 119.7
C25 C26 C27 120.73(19)
C25 C26 H26 119.6
C27 C26 H26 119.6
C26 C27 C28 119.13(18)
C26 C27 H27 120.4
C28 C27 H27 120.4
C1 C28 C27 119.95(19)
C1 C28 H28 120.0
C27 C28 H28 120.0

loop_
_geom_bond_atom_site_label_1
_geom_bond_atom_site_label_2
_geom_bond_distance
O1 C20 1.395(2)
O1 C1 1.402(2)
N1 C3 1.394(2)
N1 C2 1.417(2)
N1 C5 1.465(2)
N2 C3 1.287(2)
N2 C4 1.479(2)
C1 C28 1.383(3)
C1 C2 1.386(3)
C2 C25 1.405(3)
C3 C19 1.471(3)
C4 C13 1.519(3)
C4 C8 1.553(3)
C4 C5 1.567(3)
C5 C6 1.507(3)
C5 H5 1.0000
C6 C7 1.392(3)
C6 C12 1.393(3)
C7 C9 1.387(3)
C7 C8 1.506(3)
C8 H8A 0.9900
C8 H8B 0.9900
C9 C10 1.387(3)
C9 H9 0.9500
C10 C11 1.389(3)
C10 H10 0.9500
C11 C12 1.383(3)
C11 H11 0.9500
C12 H12 0.9500
C13 C14 1.391(3)
C13 C18 1.396(3)
C14 C15 1.389(3)
C14 H14 0.9500
C15 C16 1.376(3)
C15 H15 0.9500
C16 C17 1.379(3)
C16 H16 0.9500
C17 C18 1.388(3)
C17 H17 0.9500
C18 H18 0.9500
C19 C20 1.389(3)
C19 C24 1.397(3)
C20 C21 1.382(3)
C21 C22 1.383(3)
C21 H21 0.9500
C22 C23 1.383(3)
C22 H22 0.9500
C23 C24 1.382(3)
C23 H23 0.9500
C24 H24 0.9500
C25 C26 1.383(3)
C25 H25 0.9500
C26 C27 1.385(3)
C26 H26 0.9500
C27 C28 1.389(3)
C27 H27 0.9500
C28 H28 0.9500

loop_
_geom_torsion_atom_site_label_1
_geom_torsion_atom_site_label_2
_geom_torsion_atom_site_label_3
_geom_torsion_atom_site_label_4
_geom_torsion
C20 O1 C1 C28 -115.5(2)
C20 O1 C1 C2 69.0(2)
C28 C1 C2 C25 -1.9(3)
O1 C1 C2 C25 173.45(17)
C28 C1 C2 N1 178.61(18)
O1 C1 C2 N1 -6.0(3)
C3 N1 C2 C1 -38.3(3)
C5 N1 C2 C1 150.00(18)
C3 N1 C2 C25 142.2(2)
C5 N1 C2 C25 -29.5(3)
C4 N2 C3 N1 4.6(2)
C4 N2 C3 C19 -175.76(16)
C2 N1 C3 N2 -167.95(18)
C5 N1 C3 N2 4.8(2)
C2 N1 C3 C19 12.4(3)
C5 N1 C3 C19 -174.78(17)
C3 N2 C4 C13 109.35(17)
C3 N2 C4 C8 -124.33(17)
C3 N2 C4 C5 -11.34(19)
C3 N1 C5 C6 101.82(18)
C2 N1 C5 C6 -85.0(2)
C3 N1 C5 C4 -11.17(18)
C2 N1 C5 C4 162.06(16)
N2 C4 C5 N1 13.37(18)
C13 C4 C5 N1 -106.32(16)
C8 C4 C5 N1 129.30(15)
N2 C4 C5 C6 -105.78(15)
C13 C4 C5 C6 134.53(16)
C8 C4 C5 C6 10.15(18)
N1 C5 C6 C7 -119.39(17)
C4 C5 C6 C7 -8.10(19)
N1 C5 C6 C12 62.5(2)
C4 C5 C6 C12 173.84(18)
C12 C6 C7 C9 2.0(3)
C5 C6 C7 C9 -176.24(17)
C12 C6 C7 C8 -179.14(17)
C5 C6 C7 C8 2.6(2)
C9 C7 C8 C4 -177.20(19)
C6 C7 C8 C4 4.1(2)
N2 C4 C8 C7 103.20(17)
C13 C4 C8 C7 -132.17(16)
C5 C4 C8 C7 -8.70(19)
C6 C7 C9 C10 -0.5(3)
C8 C7 C9 C10 -179.2(2)
C7 C9 C10 C11 -1.1(3)
C9 C10 C11 C12 1.2(3)
C10 C11 C12 C6 0.3(3)
C7 C6 C12 C11 -1.9(3)
C5 C6 C12 C11 175.99(19)
N2 C4 C13 C14 -10.2(2)
C8 C4 C13 C14 -134.49(18)
C5 C4 C13 C14 105.6(2)
N2 C4 C13 C18 172.45(16)
C8 C4 C13 C18 48.2(2)
C5 C4 C13 C18 -71.8(2)
C18 C13 C14 C15 -0.3(3)
C4 C13 C14 C15 -177.73(17)
C13 C14 C15 C16 0.4(3)
C14 C15 C16 C17 0.6(3)
C15 C16 C17 C18 -1.7(3)
C16 C17 C18 C13 1.7(3)
C14 C13 C18 C17 -0.7(3)
C4 C13 C18 C17 176.72(17)
N2 C3 C19 C20 -155.04(18)
N1 C3 C19 C20 24.5(3)
N2 C3 C19 C24 21.3(3)
N1 C3 C19 C24 -159.10(17)
C24 C19 C20 C21 0.9(3)
C3 C19 C20 C21 177.26(18)
C24 C19 C20 O1 -173.04(16)
C3 C19 C20 O1 3.3(3)
C1 O1 C20 C21 121.15(18)
C1 O1 C20 C19 -64.6(2)
C19 C20 C21 C22 -1.3(3)
O1 C20 C21 C22 172.88(17)
C20 C21 C22 C23 0.5(3)
C21 C22 C23 C24 0.8(3)
C22 C23 C24 C19 -1.2(3)
C20 C19 C24 C23 0.4(3)
C3 C19 C24 C23 -176.21(18)
C1 C2 C25 C26 0.3(3)
N1 C2 C25 C26 179.75(18)
C2 C25 C26 C27 1.5(3)
C25 C26 C27 C28 -1.6(3)
C2 C1 C28 C27 1.8(3)
O1 C1 C28 C27 -173.71(18)
C26 C27 C28 C1 0.0(3)

loop_
_platon_squeeze_void_nr
_platon_squeeze_void_average_x
_platon_squeeze_void_average_y
_platon_squeeze_void_average_z
_platon_squeeze_void_volume
_platon_squeeze_void_count_electrons
_platon_squeeze_void_content
1 -0.056 0.000 0.500 135 7 ' '
